data_2205447
loop_
_publ_author_name
'M. Iqbal Choudhary'
'Alain Meli Lannang'
'Shamsher Ali'
'Shazia Anjum'
'Fernande Ngounou Ngninzeko'
'David Lontsi'
'Hoong-Kun Fun'

_publ_section_title
;
 (<i>E</i>)-1-(1,3,6,8-Tetramethoxynaphthalen-2-yl)but-2-en-1-one
;
_journal_issue 4
_journal_name_full 'Acta Crystallographica Section E'
_journal_page_first o1015
_journal_page_last o1017
_journal_paper_doi 10.1107/S1600536805007646
_journal_volume 61
_journal_year 2005
_chemical_formula_iupac 'C18 H20 O5'
_chemical_formula_moiety 'C18 H20 O5'
_chemical_formula_sum 'C18 H20 O5'
_chemical_formula_weight 316.34
_chemical_melting_point .372E-305
_chemical_name_common Guieranone
_chemical_name_systematic
;
(E)-1-(1,3,6,8-Tetramethoxynaphthalen-2-yl)but-2-en-1-one
;
_space_group_IT_number 14
_symmetry_cell_setting monoclinic
_symmetry_space_group_name_Hall '-P 2ybc'
_symmetry_space_group_name_H-M 'P 1 21/c 1'
_atom_sites_solution_hydrogens geom
_atom_sites_solution_primary direct
_atom_sites_solution_secondary difmap
_audit_creation_method SHELXL-97
_cell_angle_alpha 90.00
_cell_angle_beta 101.443(3)
_cell_angle_gamma 90.00
_cell_formula_units_Z 4
_cell_length_a 8.2731(18)
_cell_length_b 25.493(6)
_cell_length_c 8.1129(18)
_cell_measurement_reflns_used 6949
_cell_measurement_temperature 293(2)
_cell_measurement_theta_max 25.0
_cell_measurement_theta_min 1.6
_cell_volume 1677.0(7)
_computing_cell_refinement 'SAINT  (Siemens,  1996)'
_computing_data_collection 'SMART  (Siemens, 1996)'
_computing_data_reduction SAINT
_computing_molecular_graphics SHELXTL
_computing_publication_material 'SHELXTL and PLATON (Spek, 2003)'
_computing_structure_refinement SHELXTL
_computing_structure_solution 'SHELXTL (Sheldrick, 1997)'
_diffrn_ambient_temperature 293(2)
_diffrn_detector_area_resol_mean 8.33
_diffrn_measured_fraction_theta_full 1.000
_diffrn_measured_fraction_theta_max 1.000
_diffrn_measurement_device_type 'Siemens SMART CCD area-detector'
_diffrn_measurement_method \w
_diffrn_radiation_monochromator graphite
_diffrn_radiation_source 'fine-focus sealed tube'
_diffrn_radiation_type MoK\a
_diffrn_radiation_wavelength 0.71073
_diffrn_reflns_av_R_equivalents 0.0186
_diffrn_reflns_av_sigmaI/netI 0.0163
_diffrn_reflns_limit_h_max 9
_diffrn_reflns_limit_h_min -9
_diffrn_reflns_limit_k_max 28
_diffrn_reflns_limit_k_min -30
_diffrn_reflns_limit_l_max 9
_diffrn_reflns_limit_l_min -9
_diffrn_reflns_number 12810
_diffrn_reflns_theta_full 25.00
_diffrn_reflns_theta_max 25.00
_diffrn_reflns_theta_min 1.60
_diffrn_standards_decay_% 0
_diffrn_standards_number 0
_exptl_absorpt_coefficient_mu 0.091
_exptl_absorpt_correction_T_max 0.9741
_exptl_absorpt_correction_T_min 0.9533
_exptl_absorpt_correction_type multi-scan
_exptl_absorpt_process_details '(SADABS; Sheldrick, 1996)'
_exptl_crystal_colour colourless
_exptl_crystal_density_diffrn 1.253
_exptl_crystal_density_method 'not measured'
_exptl_crystal_description Block
_exptl_crystal_F_000 672
_exptl_crystal_size_max 0.53
_exptl_crystal_size_mid 0.32
_exptl_crystal_size_min 0.29
_refine_diff_density_max 0.186
_refine_diff_density_min -0.185
_refine_ls_extinction_coef 0.020(3)
_refine_ls_extinction_expression Fc^*^=kFc[1+0.001xFc^2^\l^3^/sin(2\q)]^-1/4^
_refine_ls_extinction_method SHELXTL
_refine_ls_goodness_of_fit_ref 1.061
_refine_ls_hydrogen_treatment constr
_refine_ls_matrix_type full
_refine_ls_number_parameters 214
_refine_ls_number_reflns 2950
_refine_ls_number_restraints 0
_refine_ls_restrained_S_all 1.061
_refine_ls_R_factor_all 0.0461
_refine_ls_R_factor_gt 0.0420
_refine_ls_shift/su_max 0.002
_refine_ls_shift/su_mean 0.000
_refine_ls_structure_factor_coef Fsqd
_refine_ls_weighting_details 'calc w = 1/[\s^2^(Fo^2^)+(0.0722P)^2^+0.2665P] where P = (Fo^2^+2Fc^2^)/3'
_refine_ls_weighting_scheme calc
_refine_ls_wR_factor_gt 0.1202
_refine_ls_wR_factor_ref 0.1257
_reflns_number_gt 2622
_reflns_number_total 2950
_reflns_threshold_expression I>2\s(I)
_cod_data_source_file ci6540.cif
_cod_data_source_block I
_cod_original_sg_symbol_H-M 'P 21/c'
_cod_database_code 2205447
_cod_database_fobs_code 2205447

loop_
_symmetry_equiv_pos_as_xyz
'x, y, z'
'-x, y+1/2, -z+1/2'
'-x, -y, -z'
'x, -y-1/2, z-1/2'

loop_
_atom_site_label
_atom_site_fract_x
_atom_site_fract_y
_atom_site_fract_z
_atom_site_U_iso_or_equiv
_atom_site_adp_type
_atom_site_calc_flag
_atom_site_refinement_flags
_atom_site_occupancy
_atom_site_type_symbol
O1 0.02670(14) 0.58013(4) 0.54577(14) 0.0658(3) Uani d . 1 O
O2 0.38786(13) 0.72213(4) 0.52993(13) 0.0612(3) Uani d . 1 O
O3 -0.26129(13) 0.66347(4) -0.19293(12) 0.0598(3) Uani d . 1 O
O4 -0.23778(13) 0.56788(4) 0.30033(13) 0.0607(3) Uani d . 1 O
O5 -0.53143(14) 0.60545(5) -0.01467(19) 0.0815(4) Uani d . 1 O
C1 0.07319(17) 0.62307(5) 0.46717(17) 0.0479(3) Uani d . 1 C
C2 0.20800(18) 0.65261(6) 0.53473(18) 0.0517(4) Uani d . 1 C
H2A 0.2694 0.6444 0.6404 0.062 Uiso calc R 1 H
C3 0.25398(17) 0.69531(5) 0.44512(18) 0.0486(3) Uani d . 1 C
C4 0.17065(17) 0.70695(5) 0.28742(18) 0.0490(3) Uani d . 1 C
H4A 0.2044 0.7349 0.2286 0.059 Uiso calc R 1 H
C5 -0.04692(17) 0.68691(5) 0.04509(17) 0.0481(3) Uani d . 1 C
H5A -0.0087 0.7140 -0.0140 0.058 Uiso calc R 1 H
C6 -0.17891(17) 0.65766(5) -0.03086(17) 0.0475(3) Uani d . 1 C
C7 -0.24280(16) 0.61820(5) 0.05978(17) 0.0463(3) Uani d . 1 C
C8 -0.16874(17) 0.60779(5) 0.22282(18) 0.0463(3) Uani d . 1 C
C9 -0.02439(16) 0.63514(5) 0.30485(16) 0.0438(3) Uani d . 1 C
C10 0.03244(16) 0.67643(5) 0.21316(16) 0.0442(3) Uani d . 1 C
C11 -0.39603(18) 0.58852(6) -0.02220(19) 0.0523(4) Uani d . 1 C
C12 -0.37801(18) 0.53954(6) -0.1090(2) 0.0575(4) Uani d . 1 C
H12A -0.4739 0.5225 -0.1614 0.069 Uiso calc R 1 H
C13 -0.2382(2) 0.51781(7) -0.1187(2) 0.0675(5) Uani d . 1 C
H13A -0.1431 0.5355 -0.0674 0.081 Uiso calc R 1 H
C14 -0.2153(3) 0.46745(9) -0.2041(3) 0.0968(7) Uani d . 1 C
H14A -0.1542 0.4435 -0.1240 0.145 Uiso calc R 1 H
H14B -0.1558 0.4738 -0.2924 0.145 Uiso calc R 1 H
H14C -0.3211 0.4526 -0.2509 0.145 Uiso calc R 1 H
C15 0.1302(3) 0.56390(9) 0.6986(3) 0.0929(7) Uani d . 1 C
H15A 0.0915 0.5310 0.7336 0.139 Uiso calc R 1 H
H15B 0.1280 0.5899 0.7838 0.139 Uiso calc R 1 H
H15C 0.2411 0.5599 0.6815 0.139 Uiso calc R 1 H
C16 0.4279(2) 0.77037(8) 0.4599(2) 0.0778(6) Uani d . 1 C
H16A 0.5141 0.7876 0.5378 0.117 Uiso calc R 1 H
H16B 0.3321 0.7925 0.4378 0.117 Uiso calc R 1 H
H16C 0.4646 0.7637 0.3568 0.117 Uiso calc R 1 H
C17 -0.2051(2) 0.70332(7) -0.2901(2) 0.0680(5) Uani d . 1 C
H17B -0.2747 0.7044 -0.3999 0.102 Uiso calc R 1 H
H17C -0.0938 0.6959 -0.3005 0.102 Uiso calc R 1 H
H17A -0.2088 0.7366 -0.2357 0.102 Uiso calc R 1 H
C18 -0.3342(3) 0.58526(9) 0.4183(2) 0.0831(6) Uani d . 1 C
H18A -0.3832 0.5555 0.4619 0.125 Uiso calc R 1 H
H18B -0.4195 0.6084 0.3630 0.125 Uiso calc R 1 H
H18C -0.2646 0.6035 0.5090 0.125 Uiso calc R 1 H

loop_
_atom_site_aniso_label
_atom_site_aniso_U_11
_atom_site_aniso_U_22
_atom_site_aniso_U_33
_atom_site_aniso_U_12
_atom_site_aniso_U_13
_atom_site_aniso_U_23
O1 0.0675(7) 0.0614(7) 0.0614(7) -0.0146(5) -0.0042(5) 0.0191(5)
O2 0.0624(6) 0.0589(6) 0.0553(6) -0.0177(5) -0.0052(5) 0.0021(5)
O3 0.0628(6) 0.0602(6) 0.0500(6) -0.0100(5) -0.0043(5) 0.0066(5)
O4 0.0694(7) 0.0518(6) 0.0585(6) -0.0185(5) 0.0068(5) 0.0045(5)
O5 0.0481(7) 0.0706(8) 0.1214(11) 0.0030(5) 0.0061(6) -0.0201(7)
C1 0.0525(7) 0.0412(7) 0.0494(8) -0.0014(6) 0.0087(6) 0.0019(6)
C2 0.0560(8) 0.0501(8) 0.0456(7) -0.0015(6) 0.0022(6) 0.0008(6)
C3 0.0487(7) 0.0448(7) 0.0502(8) -0.0047(6) 0.0049(6) -0.0058(6)
C4 0.0535(8) 0.0432(7) 0.0493(8) -0.0070(6) 0.0075(6) 0.0006(6)
C5 0.0530(8) 0.0425(7) 0.0479(8) -0.0035(6) 0.0077(6) 0.0025(6)
C6 0.0485(7) 0.0448(7) 0.0470(7) 0.0031(6) 0.0039(6) -0.0015(6)
C7 0.0454(7) 0.0389(7) 0.0527(8) 0.0001(5) 0.0057(6) -0.0041(6)
C8 0.0501(7) 0.0365(7) 0.0522(8) -0.0018(5) 0.0097(6) -0.0018(6)
C9 0.0472(7) 0.0370(7) 0.0465(7) 0.0006(5) 0.0080(6) -0.0030(5)
C10 0.0467(7) 0.0393(7) 0.0462(7) 0.0010(5) 0.0081(6) -0.0032(5)
C11 0.0479(8) 0.0482(8) 0.0573(9) -0.0012(6) 0.0025(6) 0.0014(6)
C12 0.0508(8) 0.0545(9) 0.0630(9) -0.0084(7) 0.0012(7) -0.0090(7)
C13 0.0577(9) 0.0653(10) 0.0777(11) -0.0089(8) 0.0090(8) -0.0214(8)
C14 0.0831(13) 0.0815(14) 0.1270(18) -0.0060(11) 0.0234(12) -0.0467(13)
C15 0.0943(14) 0.0895(14) 0.0811(13) -0.0228(11) -0.0164(11) 0.0419(11)
C16 0.0775(11) 0.0741(12) 0.0721(11) -0.0341(9) -0.0089(9) 0.0108(9)
C17 0.0724(10) 0.0723(11) 0.0541(9) -0.0087(8) 0.0001(8) 0.0130(8)
C18 0.0753(12) 0.1076(16) 0.0698(11) -0.0276(11) 0.0226(9) -0.0002(10)

loop_
_atom_type_symbol
_atom_type_description
_atom_type_scat_dispersion_real
_atom_type_scat_dispersion_imag
_atom_type_scat_source
C C 0.0033 0.0000 'International Tables Vol C Tables 4.2.6.8 and 6.1.1.4'
H H 0.0000 0.0000 'International Tables Vol C Tables 4.2.6.8 and 6.1.1.4'
O O 0.0106 0.0000 'International Tables Vol C Tables 4.2.6.8 and 6.1.1.4'

loop_
_geom_angle_atom_site_label_1
_geom_angle_atom_site_label_2
_geom_angle_atom_site_label_3
_geom_angle
_geom_angle_publ_flag
C1 O1 C15 117.75(12) y
C3 O2 C16 117.50(12) y
C6 O3 C17 117.20(11) y
C8 O4 C18 114.38(13) y
O1 C1 C2 122.65(13) ?
O1 C1 C9 116.29(12) ?
C2 C1 C9 121.04(12) ?
C1 C2 C3 120.22(13) ?
C1 C2 H2A 119.9 ?
C3 C2 H2A 119.9 ?
C4 C3 O2 125.01(13) y
C4 C3 C2 121.19(13) ?
O2 C3 C2 113.80(12) y
C3 C4 C10 119.76(13) ?
C3 C4 H4A 120.1 ?
C10 C4 H4A 120.1 ?
C6 C5 C10 120.55(13) ?
C6 C5 H5A 119.7 ?
C10 C5 H5A 119.7 ?
O3 C6 C5 125.33(13) y
O3 C6 C7 114.40(12) y
C5 C6 C7 120.26(13) ?
C8 C7 C6 120.02(12) ?
C8 C7 C11 120.23(12) ?
C6 C7 C11 119.74(12) ?
C7 C8 O4 115.94(12) y
C7 C8 C9 121.88(12) ?
O4 C8 C9 122.12(12) y
C10 C9 C8 116.77(12) ?
C10 C9 C1 117.04(12) ?
C8 C9 C1 126.10(12) y
C4 C10 C5 119.15(12) ?
C4 C10 C9 120.50(12) ?
C5 C10 C9 120.34(12) ?
O5 C11 C12 120.91(14) ?
O5 C11 C7 120.11(13) ?
C12 C11 C7 118.98(12) ?
C13 C12 C11 124.98(14) y
C13 C12 H12A 117.5 ?
C11 C12 H12A 117.5 ?
C12 C13 C14 126.39(16) y
C12 C13 H13A 116.8 ?
C14 C13 H13A 116.8 ?
C13 C14 H14A 109.5 ?
C13 C14 H14B 109.5 ?
H14A C14 H14B 109.5 ?
C13 C14 H14C 109.5 ?
H14A C14 H14C 109.5 ?
H14B C14 H14C 109.5 ?
O1 C15 H15A 109.5 ?
O1 C15 H15B 109.5 ?
H15A C15 H15B 109.5 ?
O1 C15 H15C 109.5 ?
H15A C15 H15C 109.5 ?
H15B C15 H15C 109.5 ?
O2 C16 H16A 109.5 ?
O2 C16 H16B 109.5 ?
H16A C16 H16B 109.5 ?
O2 C16 H16C 109.5 ?
H16A C16 H16C 109.5 ?
H16B C16 H16C 109.5 ?
O3 C17 H17B 109.5 ?
O3 C17 H17C 109.5 ?
H17B C17 H17C 109.5 ?
O3 C17 H17A 109.5 ?
H17B C17 H17A 109.5 ?
H17C C17 H17A 109.5 ?
O4 C18 H18A 109.5 ?
O4 C18 H18B 109.5 ?
H18A C18 H18B 109.5 ?
O4 C18 H18C 109.5 ?
H18A C18 H18C 109.5 ?
H18B C18 H18C 109.5 ?

loop_
_geom_bond_atom_site_label_1
_geom_bond_atom_site_label_2
_geom_bond_distance
_geom_bond_publ_flag
O1 C1 1.3602(17) y
O1 C15 1.421(2) y
O2 C3 1.3657(17) y
O2 C16 1.421(2) y
O3 C6 1.3637(17) y
O3 C17 1.4198(18) y
O4 C8 1.3781(16) y
O4 C18 1.432(2) y
O5 C11 1.2132(19) y
C1 C2 1.367(2) ?
C1 C9 1.4348(19) ?
C2 C3 1.403(2) ?
C2 H2A 0.93 ?
C3 C4 1.360(2) ?
C4 C10 1.4151(19) ?
C4 H4A 0.93 ?
C5 C6 1.3643(19) ?
C5 C10 1.4164(19) ?
C5 H5A 0.93 ?
C6 C7 1.4094(19) ?
C7 C8 1.369(2) ?
C7 C11 1.5124(19) ?
C8 C9 1.4281(19) ?
C9 C10 1.4218(19) ?
C11 C12 1.456(2) ?
C12 C13 1.299(2) y
C12 H12A 0.93 ?
C13 C14 1.489(2) ?
C13 H13A 0.93 ?
C14 H14A 0.96 ?
C14 H14B 0.96 ?
C14 H14C 0.96 ?
C15 H15A 0.96 ?
C15 H15B 0.96 ?
C15 H15C 0.96 ?
C16 H16A 0.96 ?
C16 H16B 0.96 ?
C16 H16C 0.96 ?
C17 H17B 0.96 ?
C17 H17C 0.96 ?
C17 H17A 0.96 ?
C18 H18A 0.96 ?
C18 H18B 0.96 ?
C18 H18C 0.96 ?

loop_
_geom_torsion_atom_site_label_1
_geom_torsion_atom_site_label_2
_geom_torsion_atom_site_label_3
_geom_torsion_atom_site_label_4
_geom_torsion
C15 O1 C1 C2 -4.3(2)
C15 O1 C1 C9 173.69(16)
O1 C1 C2 C3 177.51(13)
C9 C1 C2 C3 -0.4(2)
C16 O2 C3 C4 10.2(2)
C16 O2 C3 C2 -170.75(14)
C1 C2 C3 C4 -2.8(2)
C1 C2 C3 O2 178.16(13)
O2 C3 C4 C10 -179.46(13)
C2 C3 C4 C10 1.6(2)
C17 O3 C6 C5 -0.2(2)
C17 O3 C6 C7 178.78(13)
C10 C5 C6 O3 -178.13(12)
C10 C5 C6 C7 3.0(2)
O3 C6 C7 C8 178.63(12)
C5 C6 C7 C8 -2.4(2)
O3 C6 C7 C11 -3.08(18)
C5 C6 C7 C11 175.91(12)
C6 C7 C8 O4 -178.77(12)
C11 C7 C8 O4 2.94(19)
C6 C7 C8 C9 -1.4(2)
C11 C7 C8 C9 -179.71(12)
C18 O4 C8 C7 -104.37(16)
C18 O4 C8 C9 78.29(17)
C7 C8 C9 C10 4.37(19)
O4 C8 C9 C10 -178.44(11)
C7 C8 C9 C1 -172.17(13)
O4 C8 C9 C1 5.0(2)
O1 C1 C9 C10 -173.51(12)
C2 C1 C9 C10 4.6(2)
O1 C1 C9 C8 3.0(2)
C2 C1 C9 C8 -178.91(13)
C3 C4 C10 C5 -176.10(13)
C3 C4 C10 C9 2.8(2)
C6 C5 C10 C4 179.00(13)
C6 C5 C10 C9 0.1(2)
C8 C9 C10 C4 177.44(12)
C1 C9 C10 C4 -5.70(19)
C8 C9 C10 C5 -3.71(19)
C1 C9 C10 C5 173.15(12)
C8 C7 C11 O5 90.65(18)
C6 C7 C11 O5 -87.64(19)
C8 C7 C11 C12 -89.09(17)
C6 C7 C11 C12 92.62(16)
O5 C11 C12 C13 -177.81(18)
C7 C11 C12 C13 1.9(2)
C11 C12 C13 C14 179.03(19)

loop_
_cod_related_entry_id
_cod_related_entry_database
_cod_related_entry_code
1 ChemSpider 30654793
